data_1543905
loop_
_publ_author_name
'Fataftah, Majed S.'
'Coste, Scott C.'
'Vlaisavljevich, Bess'
'Zadrozny, Joseph M.'
'Freedman, Danna E.'

_publ_section_title
;
 Transformation of the coordination complex [Co(C3S5)2]2&#x2212;from a
 molecular magnet to a potential qubit
;
_journal_issue 9
_journal_name_full 'Chem. Sci.'
_journal_page_first 6160
_journal_paper_doi 10.1039/C6SC02170K
_journal_volume 7
_journal_year 2016
_chemical_formula_moiety 'C6 Co S10, 2(C16 H36 N)'
_chemical_formula_sum 'C38 H72 Co N2 S10'
_chemical_formula_weight 936.50
_chemical_name_systematic 'tetrabutylammonium cobalt bis-dmit'
_chemical_properties_physical Air-sensitive,Hygroscopic,Oxygen-sensitive
_space_group_crystal_system monoclinic
_space_group_IT_number 15
_space_group_name_Hall '-C 2yc'
_space_group_name_H-M_alt 'C 1 2/c 1'
_symmetry_space_group_name_Hall '-C 2yc'
_symmetry_space_group_name_H-M 'C 1 2/c 1'
_atom_sites_solution_hydrogens geom
_atom_sites_solution_primary direct
_audit_creation_date 2016-05-15
_audit_creation_method
;
Olex2 1.2
(compiled 2016.02.19 svn.r3266 for OlexSys, GUI svn.r5155)
;
_audit_update_record
;
2016-05-16 deposited with the CCDC.
2016-06-09 downloaded from the CCDC.
;
_cell_angle_alpha 90
_cell_angle_beta 100.972(5)
_cell_angle_gamma 90
_cell_formula_units_Z 4
_cell_length_a 18.3767(16)
_cell_length_b 8.6094(7)
_cell_length_c 31.158(3)
_cell_measurement_reflns_used 8137
_cell_measurement_temperature 100
_cell_measurement_theta_max 28.67
_cell_measurement_theta_min 2.39
_cell_volume 4839.5(7)
_computing_cell_refinement 'SAINT v8.27A (Bruker, 2012)'
_computing_data_reduction 'SAINT v8.27A (Bruker, 2012)'
_computing_molecular_graphics 'Olex2 (Dolomanov et al., 2009)'
_computing_publication_material 'Olex2 (Dolomanov et al., 2009)'
_computing_structure_refinement 'XL (Sheldrick, 2008)'
_computing_structure_solution 'XT (Sheldrick, 2015)'
_diffrn_ambient_temperature 99.95
_diffrn_detector 'Bruker APEX2 area detector'
_diffrn_detector_area_resol_mean 7.9
_diffrn_detector_type 'CCD area detector'
_diffrn_measured_fraction_theta_full 0.981
_diffrn_measured_fraction_theta_max 0.785
_diffrn_measurement_device 'three-circle diffractometer'
_diffrn_measurement_device_type 'Bruker SMART APEX2 area detector'
_diffrn_measurement_method '\w and \f scans'
_diffrn_radiation_monochromator 'mirror optics'
_diffrn_radiation_probe x-ray
_diffrn_radiation_type MoK\a
_diffrn_radiation_wavelength 0.71073
_diffrn_reflns_av_R_equivalents 0.0726
_diffrn_reflns_av_unetI/netI 0.0775
_diffrn_reflns_Laue_measured_fraction_full 0.981
_diffrn_reflns_Laue_measured_fraction_max 0.785
_diffrn_reflns_limit_h_max 24
_diffrn_reflns_limit_h_min -23
_diffrn_reflns_limit_k_max 11
_diffrn_reflns_limit_k_min -11
_diffrn_reflns_limit_l_max 40
_diffrn_reflns_limit_l_min -43
_diffrn_reflns_number 26262
_diffrn_reflns_point_group_measured_fraction_full 0.981
_diffrn_reflns_point_group_measured_fraction_max 0.785
_diffrn_reflns_theta_full 26.000
_diffrn_reflns_theta_max 30.340
_diffrn_reflns_theta_min 2.393
_diffrn_source 'microfocus sealed X-ray tube'
_diffrn_source_type 'Incoatec I\ms'
_diffrn_standards_number 0
_exptl_absorpt_coefficient_mu 0.814
_exptl_absorpt_correction_T_max 0.7460
_exptl_absorpt_correction_T_min 0.6697
_exptl_absorpt_correction_type multi-scan
_exptl_absorpt_process_details
;
SADABS-2012/1 (Bruker,2012) was used for absorption correction.
wR2(int) was 0.0985 before and 0.0769 after correction.
The Ratio of minimum to maximum transmission is 0.8977.
The \l/2 correction factor is 0.0015.
;
_exptl_crystal_colour 'metallic dark violet'
_exptl_crystal_colour_lustre metallic
_exptl_crystal_colour_modifier dark
_exptl_crystal_colour_primary violet
_exptl_crystal_density_diffrn 1.285
_exptl_crystal_description block
_exptl_crystal_F_000 2004
_exptl_crystal_preparation 'Magnetic properties'
_exptl_crystal_recrystallization_method 'Crystallized from vapor diffusions of diethyl ether into acetonitrile.'
_exptl_crystal_size_max 0.15
_exptl_crystal_size_mid 0.03
_exptl_crystal_size_min 0.02
_refine_diff_density_max 0.455
_refine_diff_density_min -0.393
_refine_diff_density_rms 0.090
_refine_ls_extinction_method none
_refine_ls_goodness_of_fit_ref 1.119
_refine_ls_hydrogen_treatment constr
_refine_ls_matrix_type full
_refine_ls_number_parameters 235
_refine_ls_number_reflns 5725
_refine_ls_number_restraints 0
_refine_ls_restrained_S_all 1.119
_refine_ls_R_factor_all 0.0941
_refine_ls_R_factor_gt 0.0586
_refine_ls_shift/su_max 0.000
_refine_ls_shift/su_mean 0.000
_refine_ls_structure_factor_coef Fsqd
_refine_ls_weighting_details 'w=1/[\s^2^(Fo^2^)+(0.0198P)^2^+12.5589P] where P=(Fo^2^+2Fc^2^)/3'
_refine_ls_weighting_scheme calc
_refine_ls_wR_factor_gt 0.0971
_refine_ls_wR_factor_ref 0.1069
_reflns_Friedel_coverage 0.000
_reflns_number_gt 4198
_reflns_number_total 5725
_reflns_threshold_expression 'I > 2\s(I)'
_cod_data_source_file c6sc02170k2.cif
_cod_data_source_block matrix_0m
_cod_database_code 1543905
_shelxl_version_number 2014-3
_shelx_space_group_comment
;
The symmetry employed for this shelxl refinement is uniquely defined
by the following loop, which should always be used as a source of
symmetry information in preference to the above space-group names.
They are only intended as comments.
;
_olex2_refinement_description
;
1. Fixed Uiso
 At 1.2 times of:
  All C(H,H) groups
 At 1.5 times of:
  All C(H,H,H) groups
2.a Secondary CH2 refined with riding coordinates:
 C008(H00A,H00B), C009(H00C,H00D), C00A(H00E,H00F), C00B(H00G,H00H), C00D(H00I,
 H00J), C00E(H00K,H00L), C00F(H00M,H00N), C00G(H00O,H00P), C00H(H00Q,H00R),
 C00I(H00S,H00T), C00J(H00U,H00V), C00K(H00W,H00X)
2.b Idealised Me refined as rotating group:
 C00M(H00Y,H,HA), C00O(H00Z,HB,HC), C00P(H00,HD,HE), C00Q(H0AA,HF,HG)
;
_olex2_exptl_crystal_mounting_method 'Mounted under paratone oil'
_olex2_submission_original_sample_id (Bu4N)2Co(C3S5)2
_olex2_submission_special_instructions 'No special instructions were received'

loop_
_space_group_symop_operation_xyz
'x, y, z'
'-x, y, -z+1/2'
'x+1/2, y+1/2, z'
'-x+1/2, y+1/2, -z+1/2'
'-x, -y, -z'
'x, -y, z-1/2'
'-x+1/2, -y+1/2, -z'
'x+1/2, -y+1/2, z-1/2'

loop_
_atom_site_label
_atom_site_type_symbol
_atom_site_fract_x
_atom_site_fract_y
_atom_site_fract_z
_atom_site_U_iso_or_equiv
_atom_site_adp_type
_atom_site_occupancy
_atom_site_site_symmetry_order
_atom_site_calc_flag
_atom_site_refinement_flags_posn
_atom_site_refinement_flags_adp
_atom_site_refinement_flags_occupancy
Co01 Co 0.0000 0.91951(7) 0.2500 0.01755(15) Uani 1 2 d S T P
S002 S 0.01829(4) 0.79731(9) 0.31712(2) 0.01916(18) Uani 1 1 d . . .
S003 S 0.11370(4) 1.03984(9) 0.26331(2) 0.02004(18) Uani 1 1 d . . .
S004 S 0.14536(4) 0.84027(9) 0.39263(2) 0.02124(19) Uani 1 1 d . . .
S005 S 0.23182(4) 1.02356(9) 0.34458(2) 0.02153(19) Uani 1 1 d . . .
S006 S 0.29432(5) 0.94767(11) 0.43767(3) 0.0316(2) Uani 1 1 d . . .
N007 N 0.33765(14) 0.4905(3) 0.38083(7) 0.0170(5) Uani 1 1 d . . .
C008 C 0.28350(17) 0.5074(4) 0.41163(9) 0.0194(7) Uani 1 1 d . . .
H00A H 0.3119 0.5353 0.4409 0.023 Uiso 1 1 calc R . .
H00B H 0.2500 0.5954 0.4014 0.023 Uiso 1 1 calc R . .
C009 C 0.37678(17) 0.6463(3) 0.38159(9) 0.0184(7) Uani 1 1 d . . .
H00C H 0.3388 0.7270 0.3719 0.022 Uiso 1 1 calc R . .
H00D H 0.3998 0.6700 0.4123 0.022 Uiso 1 1 calc R . .
C00A C 0.23805(18) 0.5600(4) 0.31240(9) 0.0223(7) Uani 1 1 d . . .
H00E H 0.2608 0.6596 0.3060 0.027 Uiso 1 1 calc R . .
H00F H 0.2023 0.5814 0.3317 0.027 Uiso 1 1 calc R . .
C00B C 0.39149(16) 0.3582(3) 0.39436(9) 0.0183(6) Uani 1 1 d . . .
H00G H 0.4211 0.3439 0.3712 0.022 Uiso 1 1 calc R . .
H00H H 0.3624 0.2620 0.3955 0.022 Uiso 1 1 calc R . .
C00C C 0.14354(16) 0.9708(3) 0.31587(9) 0.0182(6) Uani 1 1 d . . .
C00D C 0.19835(17) 0.4851(4) 0.26994(9) 0.0223(7) Uani 1 1 d . . .
H00I H 0.2355 0.4547 0.2523 0.027 Uiso 1 1 calc R . .
H00J H 0.1730 0.3896 0.2770 0.027 Uiso 1 1 calc R . .
C00E C 0.23627(18) 0.3669(4) 0.41663(10) 0.0232(7) Uani 1 1 d . . .
H00K H 0.2685 0.2799 0.4294 0.028 Uiso 1 1 calc R . .
H00L H 0.2090 0.3340 0.3875 0.028 Uiso 1 1 calc R . .
C00F C 0.29742(17) 0.4492(3) 0.33467(9) 0.0185(7) Uani 1 1 d . . .
H00M H 0.3351 0.4393 0.3159 0.022 Uiso 1 1 calc R . .
H00N H 0.2744 0.3458 0.3359 0.022 Uiso 1 1 calc R . .
C00G C 0.48695(17) 0.2227(4) 0.44781(10) 0.0231(7) Uani 1 1 d . . .
H00O H 0.4515 0.1398 0.4517 0.028 Uiso 1 1 calc R . .
H00P H 0.5096 0.1942 0.4225 0.028 Uiso 1 1 calc R . .
C00H C 0.47094(18) 0.8215(4) 0.36016(11) 0.0255(7) Uani 1 1 d . . .
H00Q H 0.4921 0.8378 0.3915 0.031 Uiso 1 1 calc R . .
H00R H 0.4322 0.9011 0.3512 0.031 Uiso 1 1 calc R . .
C00I C 0.44484(17) 0.3751(4) 0.43780(9) 0.0218(7) Uani 1 1 d . . .
H00S H 0.4171 0.3993 0.4613 0.026 Uiso 1 1 calc R . .
H00T H 0.4800 0.4610 0.4361 0.026 Uiso 1 1 calc R . .
C00J C 0.18135(19) 0.4051(4) 0.44612(11) 0.0292(8) Uani 1 1 d . . .
H00U H 0.2083 0.4530 0.4734 0.035 Uiso 1 1 calc R . .
H00V H 0.1450 0.4818 0.4313 0.035 Uiso 1 1 calc R . .
C00K C 0.43578(18) 0.6610(4) 0.35416(10) 0.0232(7) Uani 1 1 d . . .
H00W H 0.4135 0.6445 0.3230 0.028 Uiso 1 1 calc R . .
H00X H 0.4742 0.5806 0.3630 0.028 Uiso 1 1 calc R . .
C00L C 0.22776(18) 0.9388(4) 0.39418(10) 0.0219(7) Uani 1 1 d . . .
C00M C 0.1404(2) 0.2627(4) 0.45737(12) 0.0363(9) Uani 1 1 d . . .
H00Y H 0.1140 0.2143 0.4304 0.055 Uiso 1 1 calc GR . .
H H 0.1048 0.2931 0.4756 0.055 Uiso 1 1 calc GR . .
HA H 0.1760 0.1885 0.4734 0.055 Uiso 1 1 calc GR . .
C00N C 0.10427(17) 0.8783(3) 0.33833(9) 0.0184(7) Uani 1 1 d . . .
C00O C 0.5318(2) 0.8424(4) 0.33357(12) 0.0362(9) Uani 1 1 d . . .
H00Z H 0.5110 0.8269 0.3025 0.054 Uiso 1 1 calc GR . .
HB H 0.5712 0.7663 0.3431 0.054 Uiso 1 1 calc GR . .
HC H 0.5522 0.9476 0.3381 0.054 Uiso 1 1 calc GR . .
C00P C 0.54738(19) 0.2313(4) 0.48859(11) 0.0331(8) Uani 1 1 d . . .
H00 H 0.5843 0.3090 0.4843 0.050 Uiso 1 1 calc GR . .
HD H 0.5714 0.1296 0.4940 0.050 Uiso 1 1 calc GR . .
HE H 0.5254 0.2607 0.5137 0.050 Uiso 1 1 calc GR . .
C00Q C 0.14191(19) 0.5921(4) 0.24305(10) 0.0330(9) Uani 1 1 d . . .
H0AA H 0.1206 0.5414 0.2154 0.049 Uiso 1 1 calc GR . .
HF H 0.1662 0.6890 0.2371 0.049 Uiso 1 1 calc GR . .
HG H 0.1025 0.6152 0.2593 0.049 Uiso 1 1 calc GR . .

loop_
_atom_site_aniso_label
_atom_site_aniso_U_11
_atom_site_aniso_U_22
_atom_site_aniso_U_33
_atom_site_aniso_U_23
_atom_site_aniso_U_13
_atom_site_aniso_U_12
Co01 0.0193(3) 0.0167(3) 0.0171(3) 0.000 0.0043(2) 0.000
S002 0.0195(4) 0.0196(4) 0.0196(4) 0.0025(3) 0.0067(3) 0.0002(3)
S003 0.0234(4) 0.0201(4) 0.0167(4) 0.0019(3) 0.0040(3) -0.0043(3)
S004 0.0240(4) 0.0227(4) 0.0173(4) 0.0034(3) 0.0044(3) 0.0043(3)
S005 0.0233(4) 0.0219(4) 0.0185(4) -0.0019(3) 0.0016(3) -0.0027(3)
S006 0.0340(5) 0.0318(5) 0.0255(4) -0.0048(4) -0.0031(4) 0.0064(4)
N007 0.0217(14) 0.0159(14) 0.0138(12) -0.0017(10) 0.0045(10) 0.0017(11)
C008 0.0226(17) 0.0237(18) 0.0131(14) 0.0002(12) 0.0061(12) 0.0099(14)
C009 0.0247(18) 0.0144(16) 0.0153(14) -0.0007(12) 0.0021(12) 0.0008(13)
C00A 0.0263(18) 0.0216(18) 0.0188(15) -0.0022(13) 0.0037(13) 0.0007(14)
C00B 0.0172(16) 0.0180(16) 0.0199(15) -0.0011(12) 0.0045(12) 0.0027(13)
C00C 0.0178(16) 0.0185(17) 0.0183(14) -0.0032(12) 0.0032(12) 0.0035(13)
C00D 0.0213(17) 0.0269(19) 0.0185(15) -0.0031(13) 0.0034(13) 0.0011(14)
C00E 0.0262(18) 0.0238(18) 0.0216(16) -0.0012(13) 0.0097(14) 0.0046(14)
C00F 0.0249(18) 0.0164(17) 0.0140(14) -0.0023(12) 0.0036(12) -0.0005(13)
C00G 0.0221(18) 0.0251(19) 0.0219(16) 0.0019(13) 0.0039(13) 0.0049(14)
C00H 0.0304(19) 0.0155(17) 0.0315(18) 0.0009(14) 0.0084(15) 0.0035(14)
C00I 0.0227(18) 0.0239(18) 0.0182(15) 0.0012(13) 0.0027(13) 0.0038(14)
C00J 0.034(2) 0.031(2) 0.0258(17) -0.0004(15) 0.0139(15) 0.0064(16)
C00K 0.0300(19) 0.0181(17) 0.0224(16) -0.0032(13) 0.0072(14) -0.0010(14)
C00L 0.0286(19) 0.0178(17) 0.0194(15) -0.0039(12) 0.0047(13) 0.0070(14)
C00M 0.034(2) 0.041(2) 0.039(2) 0.0114(17) 0.0199(17) 0.0038(18)
C00N 0.0196(17) 0.0194(17) 0.0170(14) 0.0001(12) 0.0057(12) 0.0043(13)
C00O 0.043(2) 0.025(2) 0.045(2) 0.0018(16) 0.0181(18) -0.0082(17)
C00P 0.028(2) 0.041(2) 0.0291(18) 0.0048(16) 0.0016(15) 0.0093(17)
C00Q 0.030(2) 0.041(2) 0.0242(17) -0.0034(15) -0.0028(15) 0.0106(17)

loop_
_atom_type_symbol
_atom_type_description
_atom_type_scat_dispersion_real
_atom_type_scat_dispersion_imag
_atom_type_scat_source
C C 0.0033 0.0016 'International Tables Vol C Tables 4.2.6.8 and 6.1.1.4'
H H 0.0000 0.0000 'International Tables Vol C Tables 4.2.6.8 and 6.1.1.4'
Co Co 0.3494 0.9721 'International Tables Vol C Tables 4.2.6.8 and 6.1.1.4'
N N 0.0061 0.0033 'International Tables Vol C Tables 4.2.6.8 and 6.1.1.4'
S S 0.1246 0.1234 'International Tables Vol C Tables 4.2.6.8 and 6.1.1.4'

loop_
_geom_angle_atom_site_label_1
_geom_angle_atom_site_label_2
_geom_angle_atom_site_label_3
_geom_angle
_geom_angle_site_symmetry_1
_geom_angle_site_symmetry_3
S002 Co01 S002 125.76(5) . 2
S003 Co01 S002 94.09(3) 2 2
S003 Co01 S002 94.09(3) . .
S003 Co01 S002 109.85(3) . 2
S003 Co01 S002 109.86(3) 2 .
S003 Co01 S003 126.41(5) . 2
C00N S002 Co01 97.27(10) . .
C00C S003 Co01 97.44(11) . .
C00L S004 C00N 98.61(15) . .
C00L S005 C00C 98.85(15) . .
C008 N007 C009 105.8(2) . .
C008 N007 C00B 111.6(2) . .
C008 N007 C00F 111.1(2) . .
C009 N007 C00F 111.3(2) . .
C00B N007 C009 112.2(2) . .
C00B N007 C00F 105.1(2) . .
N007 C008 H00A 108.1 . .
N007 C008 H00B 108.1 . .
H00A C008 H00B 107.3 . .
C00E C008 N007 116.6(2) . .
C00E C008 H00A 108.1 . .
C00E C008 H00B 108.1 . .
N007 C009 H00C 108.0 . .
N007 C009 H00D 108.0 . .
H00C C009 H00D 107.3 . .
C00K C009 N007 117.0(2) . .
C00K C009 H00C 108.0 . .
C00K C009 H00D 108.0 . .
H00E C00A H00F 108.4 . .
C00D C00A H00E 110.0 . .
C00D C00A H00F 110.0 . .
C00F C00A H00E 110.0 . .
C00F C00A H00F 110.0 . .
C00F C00A C00D 108.4(2) . .
N007 C00B H00G 108.1 . .
N007 C00B H00H 108.1 . .
N007 C00B C00I 116.9(2) . .
H00G C00B H00H 107.3 . .
C00I C00B H00G 108.1 . .
C00I C00B H00H 108.1 . .
S003 C00C S005 119.25(18) . .
C00N C00C S003 125.9(2) . .
C00N C00C S005 114.8(2) . .
C00A C00D H00I 109.0 . .
C00A C00D H00J 109.0 . .
H00I C00D H00J 107.8 . .
C00Q C00D C00A 112.7(3) . .
C00Q C00D H00I 109.0 . .
C00Q C00D H00J 109.0 . .
C008 C00E H00K 109.6 . .
C008 C00E H00L 109.6 . .
C008 C00E C00J 110.4(3) . .
H00K C00E H00L 108.1 . .
C00J C00E H00K 109.6 . .
C00J C00E H00L 109.6 . .
N007 C00F H00M 107.9 . .
N007 C00F H00N 107.9 . .
C00A C00F N007 117.5(2) . .
C00A C00F H00M 107.9 . .
C00A C00F H00N 107.9 . .
H00M C00F H00N 107.2 . .
H00O C00G H00P 107.8 . .
C00I C00G H00O 109.0 . .
C00I C00G H00P 109.0 . .
C00P C00G H00O 109.0 . .
C00P C00G H00P 109.0 . .
C00P C00G C00I 113.0(3) . .
H00Q C00H H00R 107.9 . .
C00K C00H H00Q 109.1 . .
C00K C00H H00R 109.1 . .
C00K C00H C00O 112.3(3) . .
C00O C00H H00Q 109.1 . .
C00O C00H H00R 109.1 . .
C00B C00I C00G 108.4(2) . .
C00B C00I H00S 110.0 . .
C00B C00I H00T 110.0 . .
C00G C00I H00S 110.0 . .
C00G C00I H00T 110.0 . .
H00S C00I H00T 108.4 . .
C00E C00J H00U 109.1 . .
C00E C00J H00V 109.1 . .
H00U C00J H00V 107.9 . .
C00M C00J C00E 112.3(3) . .
C00M C00J H00U 109.1 . .
C00M C00J H00V 109.1 . .
C009 C00K C00H 109.9(3) . .
C009 C00K H00W 109.7 . .
C009 C00K H00X 109.7 . .
C00H C00K H00W 109.7 . .
C00H C00K H00X 109.7 . .
H00W C00K H00X 108.2 . .
S005 C00L S004 111.72(17) . .
S006 C00L S004 123.75(19) . .
S006 C00L S005 124.5(2) . .
C00J C00M H00Y 109.5 . .
C00J C00M H 109.5 . .
C00J C00M HA 109.5 . .
H00Y C00M H 109.5 . .
H00Y C00M HA 109.5 . .
H C00M HA 109.5 . .
S002 C00N S004 119.12(17) . .
C00C C00N S002 125.1(2) . .
C00C C00N S004 115.8(2) . .
C00H C00O H00Z 109.5 . .
C00H C00O HB 109.5 . .
C00H C00O HC 109.5 . .
H00Z C00O HB 109.5 . .
H00Z C00O HC 109.5 . .
HB C00O HC 109.5 . .
C00G C00P H00 109.5 . .
C00G C00P HD 109.5 . .
C00G C00P HE 109.5 . .
H00 C00P HD 109.5 . .
H00 C00P HE 109.5 . .
HD C00P HE 109.5 . .
C00D C00Q H0AA 109.5 . .
C00D C00Q HF 109.5 . .
C00D C00Q HG 109.5 . .
H0AA C00Q HF 109.5 . .
H0AA C00Q HG 109.5 . .
HF C00Q HG 109.5 . .

loop_
_geom_bond_atom_site_label_1
_geom_bond_atom_site_label_2
_geom_bond_distance
_geom_bond_site_symmetry_2
Co01 S002 2.3079(8) 2
Co01 S002 2.3078(8) .
Co01 S003 2.2981(8) 2
Co01 S003 2.2981(8) .
S002 C00N 1.739(3) .
S003 C00C 1.730(3) .
S004 C00L 1.729(3) .
S004 C00N 1.748(3) .
S005 C00C 1.757(3) .
S005 C00L 1.723(3) .
S006 C00L 1.645(3) .
N007 C008 1.515(4) .
N007 C009 1.520(4) .
N007 C00B 1.515(4) .
N007 C00F 1.529(3) .
C008 H00A 0.9900 .
C008 H00B 0.9900 .
C008 C00E 1.514(4) .
C009 H00C 0.9900 .
C009 H00D 0.9900 .
C009 C00K 1.508(4) .
C00A H00E 0.9900 .
C00A H00F 0.9900 .
C00A C00D 1.526(4) .
C00A C00F 1.514(4) .
C00B H00G 0.9900 .
C00B H00H 0.9900 .
C00B C00I 1.520(4) .
C00C C00N 1.355(4) .
C00D H00I 0.9900 .
C00D H00J 0.9900 .
C00D C00Q 1.515(4) .
C00E H00K 0.9900 .
C00E H00L 0.9900 .
C00E C00J 1.524(4) .
C00F H00M 0.9900 .
C00F H00N 0.9900 .
C00G H00O 0.9900 .
C00G H00P 0.9900 .
C00G C00I 1.525(4) .
C00G C00P 1.522(4) .
C00H H00Q 0.9900 .
C00H H00R 0.9900 .
C00H C00K 1.522(4) .
C00H C00O 1.523(4) .
C00I H00S 0.9900 .
C00I H00T 0.9900 .
C00J H00U 0.9900 .
C00J H00V 0.9900 .
C00J C00M 1.514(5) .
C00K H00W 0.9900 .
C00K H00X 0.9900 .
C00M H00Y 0.9800 .
C00M H 0.9800 .
C00M HA 0.9800 .
C00O H00Z 0.9800 .
C00O HB 0.9800 .
C00O HC 0.9800 .
C00P H00 0.9800 .
C00P HD 0.9800 .
C00P HE 0.9800 .
C00Q H0AA 0.9800 .
C00Q HF 0.9800 .
C00Q HG 0.9800 .

loop_
_geom_torsion_atom_site_label_1
_geom_torsion_atom_site_label_2
_geom_torsion_atom_site_label_3
_geom_torsion_atom_site_label_4
_geom_torsion
Co01 S002 C00N S004 174.69(15)
Co01 S002 C00N C00C -5.5(3)
Co01 S003 C00C S005 179.24(15)
Co01 S003 C00C C00N -1.6(3)
S003 C00C C00N S002 5.4(4)
S003 C00C C00N S004 -174.70(17)
S005 C00C C00N S002 -175.40(17)
S005 C00C C00N S004 4.5(3)
N007 C008 C00E C00J -176.3(3)
N007 C009 C00K C00H -177.8(2)
N007 C00B C00I C00G 173.0(2)
C008 N007 C009 C00K 178.6(3)
C008 N007 C00B C00I -65.1(3)
C008 N007 C00F C00A 58.0(3)
C008 C00E C00J C00M -171.8(3)
C009 N007 C008 C00E 179.5(2)
C009 N007 C00B C00I 53.4(3)
C009 N007 C00F C00A -59.6(3)
C00B N007 C008 C00E -58.3(3)
C00B N007 C009 C00K 56.7(3)
C00B N007 C00F C00A 178.8(3)
C00C S005 C00L S004 2.19(19)
C00C S005 C00L S006 -178.7(2)
C00D C00A C00F N007 -172.1(2)
C00F N007 C008 C00E 58.7(3)
C00F N007 C009 C00K -60.6(3)
C00F N007 C00B C00I 174.4(2)
C00F C00A C00D C00Q -175.2(3)
C00L S004 C00N S002 177.28(18)
C00L S004 C00N C00C -2.6(3)
C00L S005 C00C S003 175.13(18)
C00L S005 C00C C00N -4.1(3)
C00N S004 C00L S005 -0.26(19)
C00N S004 C00L S006 -179.4(2)
C00O C00H C00K C009 179.3(3)
C00P C00G C00I C00B 174.5(3)
